data_7228436
loop_
_publ_author_name
'Kong, Feng'
'Li, Meng'
'Zhou, Xigeng'
'Zhang, Lixin'

_publ_section_title
;
 Synthesis, structure and reactivity of guanidinate rare earth metal
 bis(o-aminobenzyl) complexes
;
_journal_issue 47
_journal_name_full 'RSC Adv.'
_journal_page_first 29752
_journal_paper_doi 10.1039/C7RA04524G
_journal_volume 7
_journal_year 2017
_chemical_formula_sum 'C59 H72 Dy N5 O4'
_chemical_formula_weight 1077.71
_space_group_crystal_system triclinic
_space_group_IT_number 2
_space_group_name_Hall '-P 1'
_space_group_name_H-M_alt 'P -1'
_symmetry_space_group_name_Hall '-P 1'
_symmetry_space_group_name_H-M 'P -1'
_atom_sites_solution_hydrogens geom
_audit_creation_method SHELXL-2014/7
_audit_update_record
;
2017-04-04 deposited with the CCDC.
2017-05-23 downloaded from the CCDC.
;
_cell_angle_alpha 103.980(3)
_cell_angle_beta 104.552(3)
_cell_angle_gamma 112.507(2)
_cell_formula_units_Z 2
_cell_length_a 13.052(3)
_cell_length_b 16.105(3)
_cell_length_c 16.969(6)
_cell_measurement_reflns_used 4418
_cell_measurement_temperature 273(2)
_cell_measurement_theta_max 25.49
_cell_measurement_theta_min 2.52
_cell_volume 2953.2(14)
_computing_cell_refinement 'Bruker SAINT'
_computing_data_collection 'Bruker APEX2'
_computing_data_reduction 'Bruker SAINT'
_computing_molecular_graphics 'Bruker SHELXTL'
_computing_publication_material 'Bruker SHELXTL'
_computing_structure_refinement 'SHELXL-2014/7 (Sheldrick, 2014)'
_computing_structure_solution 'SHELXS-97 (Sheldrick, 2008)'
_diffrn_ambient_temperature 273(2)
_diffrn_measured_fraction_theta_full 0.974
_diffrn_measured_fraction_theta_max 0.974
_diffrn_measurement_device_type 'Bruker APEX-II CCD'
_diffrn_measurement_method '\f and \w scans'
_diffrn_radiation_type MoK\a
_diffrn_radiation_wavelength 0.71073
_diffrn_reflns_av_R_equivalents 0.0238
_diffrn_reflns_av_unetI/netI 0.0616
_diffrn_reflns_Laue_measured_fraction_full 0.974
_diffrn_reflns_Laue_measured_fraction_max 0.974
_diffrn_reflns_limit_h_max 14
_diffrn_reflns_limit_h_min -15
_diffrn_reflns_limit_k_max 19
_diffrn_reflns_limit_k_min -19
_diffrn_reflns_limit_l_max 19
_diffrn_reflns_limit_l_min -20
_diffrn_reflns_number 14407
_diffrn_reflns_point_group_measured_fraction_full 0.974
_diffrn_reflns_point_group_measured_fraction_max 0.974
_diffrn_reflns_theta_full 25.050
_diffrn_reflns_theta_max 25.050
_diffrn_reflns_theta_min 1.339
_diffrn_source 'sealed tube'
_exptl_absorpt_coefficient_mu 1.310
_exptl_absorpt_correction_T_max 0.7456
_exptl_absorpt_correction_T_min 0.4990
_exptl_absorpt_correction_type multi-scan
_exptl_absorpt_process_details SADABS
_exptl_crystal_colour colourless
_exptl_crystal_density_diffrn 1.212
_exptl_crystal_description block
_exptl_crystal_F_000 1118
_exptl_crystal_size_max 0.420
_exptl_crystal_size_mid 0.380
_exptl_crystal_size_min 0.350
_platon_squeeze_details
;
;
_refine_diff_density_max 1.004
_refine_diff_density_min -0.697
_refine_diff_density_rms 0.083
_refine_ls_extinction_method none
_refine_ls_goodness_of_fit_ref 0.983
_refine_ls_hydrogen_treatment constr
_refine_ls_matrix_type full
_refine_ls_number_parameters 634
_refine_ls_number_reflns 10192
_refine_ls_number_restraints 0
_refine_ls_restrained_S_all 0.983
_refine_ls_R_factor_all 0.0454
_refine_ls_R_factor_gt 0.0349
_refine_ls_shift/su_max 0.002
_refine_ls_shift/su_mean 0.000
_refine_ls_structure_factor_coef Fsqd
_refine_ls_weighting_details 'w=1/[\s^2^(Fo^2^)+(0.0528P)^2^+0.5320P] where P=(Fo^2^+2Fc^2^)/3'
_refine_ls_weighting_scheme calc
_refine_ls_wR_factor_gt 0.0916
_refine_ls_wR_factor_ref 0.0940
_reflns_Friedel_coverage 0.000
_reflns_number_gt 8287
_reflns_number_total 10192
_reflns_threshold_expression 'I > 2\s(I)'
_cod_data_source_file c7ra04524g2.cif
_cod_data_source_block a60706aa
_cod_original_cell_volume 2953.3(13)
_cod_database_code 7228436
_shelx_shelxl_version_number 2014/7
_shelx_space_group_comment
;
The symmetry employed for this shelxl refinement is uniquely defined
by the following loop, which should always be used as a source of
symmetry information in preference to the above space-group names.
They are only intended as comments.
;
_shelx_estimated_absorpt_t_min 0.609
_shelx_estimated_absorpt_t_max 0.657

loop_
_space_group_symop_operation_xyz
'x, y, z'
'-x, -y, -z'

loop_
_atom_site_label
_atom_site_type_symbol
_atom_site_fract_x
_atom_site_fract_y
_atom_site_fract_z
_atom_site_U_iso_or_equiv
_atom_site_adp_type
_atom_site_occupancy
_atom_site_site_symmetry_order
_atom_site_calc_flag
_atom_site_refinement_flags_posn
_atom_site_refinement_flags_adp
Dy1 Dy 0.53203(2) 0.94936(2) 0.58503(2) 0.02885(8) Uani 1 1 d . .
O1 O 0.3819(3) 0.9898(2) 0.58898(19) 0.0424(7) Uani 1 1 d . .
O2 O 0.6403(2) 0.9323(2) 0.50081(18) 0.0397(7) Uani 1 1 d . .
O3 O 0.3790(3) 0.7979(2) 0.48213(19) 0.0442(8) Uani 1 1 d . .
O4 O 0.3907(2) 0.89733(19) 0.41330(19) 0.0391(7) Uani 1 1 d . .
N1 N 0.6858(3) 0.9997(2) 0.7227(2) 0.0309(8) Uani 1 1 d . .
N2 N 0.5273(3) 0.8555(2) 0.6708(2) 0.0314(8) Uani 1 1 d . .
N3 N 0.6878(3) 0.8972(3) 0.8045(2) 0.0438(9) Uani 1 1 d . .
N4 N 0.2423(4) 0.5462(3) 0.2277(4) 0.0741(14) Uani 1 1 d . .
N5 N 0.6515(4) 0.7427(3) 0.2816(3) 0.0608(11) Uani 1 1 d . .
C1 C 0.6344(4) 0.9165(3) 0.7346(3) 0.0322(9) Uani 1 1 d . .
C2 C 0.7721(4) 1.0922(3) 0.7878(3) 0.0374(10) Uani 1 1 d . .
C3 C 0.8810(4) 1.1427(3) 0.7799(3) 0.0442(11) Uani 1 1 d . .
C4 C 0.9620(5) 1.2367(4) 0.8402(4) 0.0617(15) Uani 1 1 d . .
H4 H 1.0347 1.2704 0.8356 0.074 Uiso 1 1 calc R U
C5 C 0.9348(6) 1.2801(4) 0.9070(4) 0.0727(18) Uani 1 1 d . .
H5 H 0.9902 1.3424 0.9477 0.087 Uiso 1 1 calc R U
C6 C 0.8274(5) 1.2326(4) 0.9143(3) 0.0659(15) Uani 1 1 d . .
H6 H 0.8096 1.2637 0.9586 0.079 Uiso 1 1 calc R U
C7 C 0.7458(4) 1.1394(3) 0.8566(3) 0.0452(11) Uani 1 1 d . .
C8 C 0.9156(4) 1.0978(3) 0.7083(3) 0.0522(13) Uani 1 1 d . .
H8 H 0.8532 1.0301 0.6755 0.063 Uiso 1 1 calc R U
C9 C 1.0359(4) 1.0981(4) 0.7471(4) 0.0798(18) Uani 1 1 d . .
H9A H 1.0992 1.1638 0.7771 0.120 Uiso 1 1 calc R U
H9B H 1.0519 1.0647 0.7005 0.120 Uiso 1 1 calc R U
H9C H 1.0314 1.0658 0.7878 0.120 Uiso 1 1 calc R U
C10 C 0.9226(5) 1.1499(4) 0.6428(4) 0.0654(15) Uani 1 1 d . .
H10A H 0.8430 1.1344 0.6070 0.098 Uiso 1 1 calc R U
H10B H 0.9600 1.1288 0.6060 0.098 Uiso 1 1 calc R U
H10C H 0.9690 1.2188 0.6747 0.098 Uiso 1 1 calc R U
C11 C 0.6275(5) 1.0917(4) 0.8648(3) 0.0558(13) Uani 1 1 d . .
H11 H 0.5956 1.0213 0.8371 0.067 Uiso 1 1 calc R U
C12 C 0.6360(6) 1.1147(5) 0.9602(3) 0.0783(18) Uani 1 1 d . .
H12A H 0.6773 1.0847 0.9876 0.117 Uiso 1 1 calc R U
H12B H 0.5567 1.0900 0.9608 0.117 Uiso 1 1 calc R U
H12C H 0.6794 1.1837 0.9920 0.117 Uiso 1 1 calc R U
C13 C 0.5369(6) 1.1189(6) 0.8133(4) 0.094(2) Uani 1 1 d . .
H13A H 0.5675 1.1879 0.8372 0.141 Uiso 1 1 calc R U
H13B H 0.4613 1.0873 0.8185 0.141 Uiso 1 1 calc R U
H13C H 0.5261 1.0981 0.7524 0.141 Uiso 1 1 calc R U
C14 C 0.4495(4) 0.7556(3) 0.6521(3) 0.0358(10) Uani 1 1 d . .
C15 C 0.3422(4) 0.7348(3) 0.6677(3) 0.0449(11) Uani 1 1 d . .
C16 C 0.2637(5) 0.6375(4) 0.6470(4) 0.0652(15) Uani 1 1 d . .
H16 H 0.1930 0.6217 0.6572 0.078 Uiso 1 1 calc R U
C17 C 0.2886(6) 0.5644(4) 0.6120(4) 0.0779(18) Uani 1 1 d . .
H17 H 0.2362 0.5004 0.6003 0.094 Uiso 1 1 calc R U
C18 C 0.3897(5) 0.5856(4) 0.5944(4) 0.0629(15) Uani 1 1 d . .
H18 H 0.4042 0.5353 0.5693 0.076 Uiso 1 1 calc R U
C19 C 0.4725(4) 0.6815(3) 0.6132(3) 0.0463(11) Uani 1 1 d . .
C20 C 0.3134(4) 0.8123(4) 0.7062(4) 0.0571(14) Uani 1 1 d . .
H20 H 0.3797 0.8746 0.7165 0.068 Uiso 1 1 calc R U
C21 C 0.3045(7) 0.8155(6) 0.7960(4) 0.105(2) Uani 1 1 d . .
H21A H 0.2331 0.7596 0.7871 0.157 Uiso 1 1 calc R U
H21B H 0.3012 0.8734 0.8238 0.157 Uiso 1 1 calc R U
H21C H 0.3736 0.8155 0.8328 0.157 Uiso 1 1 calc R U
C22 C 0.1988(5) 0.8026(5) 0.6436(5) 0.091(2) Uani 1 1 d . .
H22A H 0.2078 0.8055 0.5897 0.136 Uiso 1 1 calc R U
H22B H 0.1845 0.8546 0.6703 0.136 Uiso 1 1 calc R U
H22C H 0.1323 0.7415 0.6314 0.136 Uiso 1 1 calc R U
C23 C 0.5808(5) 0.7011(4) 0.5868(4) 0.0612(14) Uani 1 1 d . .
H23 H 0.6353 0.7711 0.6153 0.073 Uiso 1 1 calc R U
C24 C 0.6521(6) 0.6500(5) 0.6174(4) 0.0829(18) Uani 1 1 d . .
H24A H 0.6801 0.6704 0.6802 0.124 Uiso 1 1 calc R U
H24B H 0.7196 0.6665 0.6000 0.124 Uiso 1 1 calc R U
H24C H 0.6012 0.5810 0.5909 0.124 Uiso 1 1 calc R U
C25 C 0.5437(6) 0.6756(5) 0.4887(4) 0.090(2) Uani 1 1 d . .
H25A H 0.4876 0.6077 0.4584 0.135 Uiso 1 1 calc R U
H25B H 0.6132 0.6897 0.4740 0.135 Uiso 1 1 calc R U
H25C H 0.5066 0.7131 0.4715 0.135 Uiso 1 1 calc R U
C26 C 0.8198(4) 0.9531(3) 0.8556(3) 0.0549(13) Uani 1 1 d . .
H26A H 0.8343 0.9834 0.9169 0.066 Uiso 1 1 calc R U
H26B H 0.8535 1.0045 0.8349 0.066 Uiso 1 1 calc R U
C27 C 0.8847(4) 0.8935(3) 0.8495(3) 0.0506(13) Uani 1 1 d . .
C28 C 0.9030(5) 0.8611(4) 0.7749(4) 0.0727(16) Uani 1 1 d . .
H28 H 0.8688 0.8708 0.7251 0.087 Uiso 1 1 calc R U
C29 C 0.9735(6) 0.8132(5) 0.7727(5) 0.091(2) Uani 1 1 d . .
H29 H 0.9891 0.7936 0.7228 0.110 Uiso 1 1 calc R U
C30 C 1.0176(6) 0.7965(5) 0.8444(7) 0.106(3) Uani 1 1 d . .
H30 H 1.0631 0.7641 0.8428 0.127 Uiso 1 1 calc R U
C31 C 0.9984(6) 0.8252(5) 0.9195(6) 0.093(2) Uani 1 1 d . .
H31 H 1.0292 0.8116 0.9676 0.112 Uiso 1 1 calc R U
C32 C 0.9318(5) 0.8752(4) 0.9230(4) 0.0707(16) Uani 1 1 d . .
H32 H 0.9189 0.8962 0.9739 0.085 Uiso 1 1 calc R U
C33 C 0.6274(5) 0.8097(4) 0.8206(4) 0.0722(17) Uani 1 1 d . .
H33A H 0.6495 0.7622 0.7938 0.087 Uiso 1 1 calc R U
H33B H 0.5415 0.7833 0.7904 0.087 Uiso 1 1 calc R U
C34 C 0.6521(4) 0.8202(4) 0.9146(3) 0.0507(12) Uani 1 1 d . .
C35 C 0.6611(7) 0.8946(6) 0.9752(5) 0.104(2) Uani 1 1 d . .
H35 H 0.6515 0.9426 0.9579 0.125 Uiso 1 1 calc R U
C36 C 0.6830(8) 0.9066(7) 1.0596(5) 0.121(3) Uani 1 1 d . .
H36 H 0.6915 0.9619 1.0998 0.145 Uiso 1 1 calc R U
C37 C 0.6925(7) 0.8332(8) 1.0850(5) 0.114(3) Uani 1 1 d . .
H37 H 0.7032 0.8376 1.1425 0.137 Uiso 1 1 calc R U
C38 C 0.6864(7) 0.7531(8) 1.0255(5) 0.116(3) Uani 1 1 d . .
H38 H 0.6944 0.7041 1.0420 0.139 Uiso 1 1 calc R U
C39 C 0.6677(7) 0.7500(6) 0.9408(5) 0.106(2) Uani 1 1 d . .
H39 H 0.6657 0.6985 0.8999 0.127 Uiso 1 1 calc R U
C40 C 0.6621(4) 0.9615(3) 0.4416(3) 0.0362(10) Uani 1 1 d . .
C41 C 0.7464(4) 0.9398(3) 0.4024(3) 0.0452(11) Uani 1 1 d . .
H41A H 0.7077 0.9155 0.3389 0.054 Uiso 1 1 calc R U
H41B H 0.8182 1.0006 0.4203 0.054 Uiso 1 1 calc R U
C42 C 0.7845(4) 0.8687(4) 0.4256(3) 0.0454(11) Uani 1 1 d . .
C43 C 0.7402(4) 0.7747(4) 0.3649(4) 0.0529(13) Uani 1 1 d . .
C44 C 0.7887(5) 0.7149(4) 0.3887(4) 0.0677(16) Uani 1 1 d . .
H44 H 0.7631 0.6535 0.3483 0.081 Uiso 1 1 calc R U
C45 C 0.8735(6) 0.7480(5) 0.4716(5) 0.0801(19) Uani 1 1 d . .
H45 H 0.9032 0.7077 0.4871 0.096 Uiso 1 1 calc R U
C46 C 0.9150(5) 0.8388(5) 0.5318(4) 0.0718(17) Uani 1 1 d . .
H46 H 0.9713 0.8594 0.5879 0.086 Uiso 1 1 calc R U
C47 C 0.8733(5) 0.8997(4) 0.5091(4) 0.0595(14) Uani 1 1 d . .
H47 H 0.9040 0.9623 0.5495 0.071 Uiso 1 1 calc R U
C48 C 0.5351(5) 0.7225(5) 0.2842(4) 0.0832(19) Uani 1 1 d . .
H48A H 0.4987 0.6605 0.2887 0.125 Uiso 1 1 calc R U
H48B H 0.4852 0.7216 0.2313 0.125 Uiso 1 1 calc R U
H48C H 0.5440 0.7719 0.3342 0.125 Uiso 1 1 calc R U
C49 C 0.6418(7) 0.6639(5) 0.2130(4) 0.098(2) Uani 1 1 d . .
H49A H 0.7206 0.6753 0.2158 0.148 Uiso 1 1 calc R U
H49B H 0.5961 0.6597 0.1569 0.148 Uiso 1 1 calc R U
H49C H 0.6023 0.6042 0.2207 0.148 Uiso 1 1 calc R U
C50 C 0.3487(4) 0.8110(3) 0.4133(3) 0.0380(10) Uani 1 1 d . .
C51 C 0.2628(4) 0.7275(3) 0.3276(3) 0.0437(11) Uani 1 1 d . .
H51A H 0.2073 0.7457 0.2962 0.052 Uiso 1 1 calc R U
H51B H 0.3081 0.7169 0.2924 0.052 Uiso 1 1 calc R U
C52 C 0.1915(4) 0.6334(3) 0.3353(3) 0.0503(12) Uani 1 1 d . .
C53 C 0.1886(4) 0.5478(3) 0.2898(4) 0.0590(14) Uani 1 1 d . .
C54 C 0.1333(6) 0.4662(4) 0.3068(5) 0.088(2) Uani 1 1 d . .
H54 H 0.1341 0.4097 0.2778 0.105 Uiso 1 1 calc R U
C55 C 0.0776(7) 0.4656(5) 0.3645(6) 0.109(3) Uani 1 1 d . .
H55 H 0.0424 0.4096 0.3754 0.131 Uiso 1 1 calc R U
C56 C 0.0731(6) 0.5495(5) 0.4077(5) 0.098(2) Uani 1 1 d . .
H56 H 0.0325 0.5498 0.4455 0.118 Uiso 1 1 calc R U
C57 C 0.1323(5) 0.6330(4) 0.3917(3) 0.0667(16) Uani 1 1 d . .
H57 H 0.1315 0.6897 0.4201 0.080 Uiso 1 1 calc R U
C58 C 0.1789(7) 0.5482(5) 0.1485(5) 0.118(3) Uani 1 1 d . .
H58A H 0.1089 0.4864 0.1143 0.177 Uiso 1 1 calc R U
H58B H 0.2295 0.5620 0.1159 0.177 Uiso 1 1 calc R U
H58C H 0.1550 0.5978 0.1611 0.177 Uiso 1 1 calc R U
C59 C 0.2797(9) 0.4718(5) 0.2088(7) 0.144(4) Uani 1 1 d . .
H59A H 0.2100 0.4091 0.1790 0.216 Uiso 1 1 calc R U
H59B H 0.3289 0.4744 0.2629 0.216 Uiso 1 1 calc R U
H59C H 0.3247 0.4829 0.1721 0.216 Uiso 1 1 calc R U

loop_
_atom_site_aniso_label
_atom_site_aniso_U_11
_atom_site_aniso_U_22
_atom_site_aniso_U_33
_atom_site_aniso_U_23
_atom_site_aniso_U_13
_atom_site_aniso_U_12
Dy1 0.02873(11) 0.02842(11) 0.03092(12) 0.01610(8) 0.01017(8) 0.01280(8)
O1 0.0434(17) 0.0466(18) 0.0536(19) 0.0298(16) 0.0252(15) 0.0262(15)
O2 0.0435(17) 0.0476(18) 0.0440(18) 0.0248(15) 0.0249(14) 0.0273(15)
O3 0.0434(18) 0.0351(17) 0.0412(18) 0.0184(15) 0.0033(14) 0.0119(14)
O4 0.0399(16) 0.0239(15) 0.0506(18) 0.0188(14) 0.0166(14) 0.0099(13)
N1 0.0313(18) 0.0306(19) 0.0283(18) 0.0160(15) 0.0081(14) 0.0117(15)
N2 0.0258(17) 0.0277(18) 0.0365(19) 0.0150(16) 0.0081(15) 0.0092(15)
N3 0.043(2) 0.045(2) 0.046(2) 0.0304(19) 0.0081(18) 0.0201(18)
N4 0.071(3) 0.039(3) 0.088(4) 0.010(3) 0.017(3) 0.020(2)
N5 0.063(3) 0.062(3) 0.058(3) 0.022(2) 0.028(2) 0.028(2)
C1 0.034(2) 0.040(2) 0.037(2) 0.023(2) 0.0176(19) 0.024(2)
C2 0.036(2) 0.035(2) 0.037(2) 0.020(2) 0.0066(19) 0.014(2)
C3 0.040(3) 0.044(3) 0.042(3) 0.022(2) 0.006(2) 0.016(2)
C4 0.050(3) 0.040(3) 0.060(3) 0.019(3) 0.001(3) 0.000(2)
C5 0.081(4) 0.036(3) 0.053(4) 0.005(3) -0.007(3) 0.009(3)
C6 0.090(4) 0.045(3) 0.044(3) 0.010(3) 0.014(3) 0.026(3)
C7 0.054(3) 0.043(3) 0.035(3) 0.016(2) 0.006(2) 0.025(2)
C8 0.033(2) 0.042(3) 0.071(3) 0.024(3) 0.014(2) 0.010(2)
C9 0.039(3) 0.088(4) 0.119(5) 0.052(4) 0.024(3) 0.033(3)
C10 0.060(3) 0.067(4) 0.078(4) 0.040(3) 0.036(3) 0.025(3)
C11 0.069(3) 0.057(3) 0.045(3) 0.014(2) 0.024(3) 0.036(3)
C12 0.111(5) 0.093(5) 0.054(4) 0.031(3) 0.041(3) 0.063(4)
C13 0.082(4) 0.156(7) 0.077(4) 0.053(5) 0.028(4) 0.083(5)
C14 0.038(2) 0.035(2) 0.036(2) 0.025(2) 0.0110(19) 0.0141(19)
C15 0.035(2) 0.044(3) 0.053(3) 0.024(2) 0.017(2) 0.011(2)
C16 0.047(3) 0.057(3) 0.087(4) 0.037(3) 0.032(3) 0.010(3)
C17 0.081(4) 0.037(3) 0.097(5) 0.027(3) 0.040(4) 0.004(3)
C18 0.066(4) 0.038(3) 0.086(4) 0.027(3) 0.031(3) 0.023(3)
C19 0.051(3) 0.040(3) 0.057(3) 0.026(2) 0.021(2) 0.025(2)
C20 0.041(3) 0.053(3) 0.087(4) 0.031(3) 0.035(3) 0.021(2)
C21 0.138(7) 0.144(7) 0.078(5) 0.047(5) 0.062(5) 0.094(6)
C22 0.076(4) 0.094(5) 0.126(6) 0.057(5) 0.044(4) 0.050(4)
C23 0.065(3) 0.041(3) 0.095(4) 0.030(3) 0.042(3) 0.032(3)
C24 0.085(4) 0.080(4) 0.100(5) 0.034(4) 0.038(4) 0.054(4)
C25 0.133(6) 0.110(5) 0.104(5) 0.074(5) 0.083(5) 0.087(5)
C26 0.049(3) 0.046(3) 0.053(3) 0.020(2) -0.003(2) 0.020(2)
C27 0.034(2) 0.039(3) 0.063(3) 0.020(3) -0.001(2) 0.015(2)
C28 0.064(4) 0.073(4) 0.080(4) 0.036(3) 0.026(3) 0.028(3)
C29 0.069(4) 0.095(5) 0.114(6) 0.038(5) 0.037(4) 0.042(4)
C30 0.054(4) 0.068(5) 0.177(9) 0.026(6) 0.024(5) 0.037(4)
C31 0.063(4) 0.079(5) 0.126(7) 0.046(5) -0.009(4) 0.047(4)
C32 0.065(4) 0.056(3) 0.070(4) 0.022(3) -0.001(3) 0.026(3)
C33 0.075(4) 0.072(4) 0.059(4) 0.041(3) 0.015(3) 0.022(3)
C34 0.059(3) 0.068(3) 0.039(3) 0.035(3) 0.018(2) 0.035(3)
C35 0.131(6) 0.150(7) 0.067(5) 0.043(5) 0.053(4) 0.090(6)
C36 0.140(7) 0.178(9) 0.086(6) 0.060(6) 0.052(5) 0.104(7)
C37 0.091(5) 0.202(10) 0.086(6) 0.092(7) 0.046(5) 0.074(6)
C38 0.123(6) 0.201(10) 0.088(6) 0.111(7) 0.055(5) 0.094(7)
C39 0.119(6) 0.139(7) 0.102(6) 0.086(5) 0.053(5) 0.070(5)
C40 0.033(2) 0.037(2) 0.043(3) 0.017(2) 0.015(2) 0.020(2)
C41 0.048(3) 0.054(3) 0.058(3) 0.034(2) 0.033(2) 0.031(2)
C42 0.042(3) 0.058(3) 0.061(3) 0.035(3) 0.032(2) 0.032(2)
C43 0.055(3) 0.057(3) 0.071(4) 0.036(3) 0.041(3) 0.034(3)
C44 0.073(4) 0.061(4) 0.102(5) 0.045(3) 0.050(4) 0.044(3)
C45 0.084(5) 0.104(5) 0.113(6) 0.072(5) 0.054(4) 0.073(4)
C46 0.060(3) 0.104(5) 0.079(4) 0.052(4) 0.027(3) 0.054(4)
C47 0.057(3) 0.069(4) 0.070(4) 0.034(3) 0.033(3) 0.036(3)
C48 0.062(4) 0.092(5) 0.080(4) 0.031(4) 0.011(3) 0.034(4)
C49 0.116(6) 0.090(5) 0.084(5) 0.022(4) 0.044(4) 0.046(4)
C50 0.030(2) 0.035(2) 0.047(3) 0.017(2) 0.015(2) 0.0126(19)
C51 0.050(3) 0.032(2) 0.036(2) 0.010(2) 0.010(2) 0.013(2)
C52 0.046(3) 0.037(3) 0.045(3) 0.018(2) 0.003(2) 0.005(2)
C53 0.050(3) 0.035(3) 0.073(4) 0.019(3) 0.011(3) 0.010(2)
C54 0.084(5) 0.039(3) 0.118(6) 0.030(4) 0.025(4) 0.016(3)
C55 0.100(6) 0.055(4) 0.128(7) 0.051(5) 0.024(5) -0.003(4)
C56 0.070(4) 0.090(5) 0.099(5) 0.053(4) 0.025(4) -0.003(4)
C57 0.061(3) 0.050(3) 0.061(4) 0.018(3) 0.020(3) 0.005(3)
C58 0.144(7) 0.088(5) 0.073(5) 0.004(4) 0.034(5) 0.029(5)
C59 0.195(9) 0.070(5) 0.213(10) 0.049(6) 0.127(8) 0.078(6)

loop_
_atom_type_symbol
_atom_type_description
_atom_type_scat_dispersion_real
_atom_type_scat_dispersion_imag
_atom_type_scat_source
C C 0.0033 0.0016 'International Tables Vol C Tables 4.2.6.8 and 6.1.1.4'
H H 0.0000 0.0000 'International Tables Vol C Tables 4.2.6.8 and 6.1.1.4'
N N 0.0061 0.0033 'International Tables Vol C Tables 4.2.6.8 and 6.1.1.4'
O O 0.0106 0.0060 'International Tables Vol C Tables 4.2.6.8 and 6.1.1.4'
Dy Dy -0.1892 4.4098 'International Tables Vol C Tables 4.2.6.8 and 6.1.1.4'

loop_
_geom_angle_atom_site_label_1
_geom_angle_atom_site_label_2
_geom_angle_atom_site_label_3
_geom_angle
_geom_angle_site_symmetry_1
_geom_angle_site_symmetry_3
O4 Dy1 O2 82.46(10) 2_676 .
O4 Dy1 O1 76.87(10) 2_676 .
O2 Dy1 O1 141.18(10) . .
O4 Dy1 N2 144.93(11) 2_676 .
O2 Dy1 N2 110.89(11) . .
O1 Dy1 N2 104.81(10) . .
O4 Dy1 O3 134.91(10) 2_676 .
O2 Dy1 O3 85.73(11) . .
O1 Dy1 O3 86.11(11) . .
N2 Dy1 O3 79.63(11) . .
O4 Dy1 N1 91.32(10) 2_676 .
O2 Dy1 N1 96.61(11) . .
O1 Dy1 N1 116.17(11) . .
N2 Dy1 N1 55.91(11) . .
O3 Dy1 N1 133.32(10) . .
O4 Dy1 O4 84.93(9) 2_676 .
O2 Dy1 O4 72.03(10) . .
O1 Dy1 O4 73.70(10) . .
N2 Dy1 O4 129.67(10) . .
O3 Dy1 O4 50.09(9) . .
N1 Dy1 O4 168.39(9) . .
O4 Dy1 C1 118.96(11) 2_676 .
O2 Dy1 C1 104.33(11) . .
O1 Dy1 C1 114.40(10) . .
N2 Dy1 C1 27.78(11) . .
O3 Dy1 C1 106.12(11) . .
N1 Dy1 C1 28.18(11) . .
O4 Dy1 C1 155.60(10) . .
O4 Dy1 C50 111.00(11) 2_676 .
O2 Dy1 C50 76.44(11) . .
O1 Dy1 C50 80.81(11) . .
N2 Dy1 C50 103.74(12) . .
O3 Dy1 C50 24.13(10) . .
N1 Dy1 C50 155.13(12) . .
O4 Dy1 C50 26.07(10) . .
C1 Dy1 C50 129.77(12) . .
O4 Dy1 Dy1 47.40(7) 2_676 2_676
O2 Dy1 Dy1 72.05(7) . 2_676
O1 Dy1 Dy1 69.73(7) . 2_676
N2 Dy1 Dy1 166.50(8) . 2_676
O3 Dy1 Dy1 87.57(7) . 2_676
N1 Dy1 Dy1 137.55(7) . 2_676
O4 Dy1 Dy1 37.53(5) . 2_676
C1 Dy1 Dy1 165.71(8) . 2_676
C50 Dy1 Dy1 63.60(9) . 2_676
C40 O1 Dy1 137.7(3) 2_676 .
C40 O2 Dy1 135.1(3) . .
C50 O3 Dy1 105.1(3) . .
C50 O4 Dy1 179.1(3) . 2_676
C50 O4 Dy1 84.1(2) . .
Dy1 O4 Dy1 95.07(9) 2_676 .
C1 N1 C2 127.4(3) . .
C1 N1 Dy1 95.2(2) . .
C2 N1 Dy1 132.8(2) . .
C1 N2 C14 129.6(3) . .
C1 N2 Dy1 97.3(2) . .
C14 N2 Dy1 131.6(2) . .
C1 N3 C33 123.2(4) . .
C1 N3 C26 120.8(4) . .
C33 N3 C26 114.5(4) . .
C58 N4 C53 115.0(6) . .
C58 N4 C59 109.6(6) . .
C53 N4 C59 116.7(5) . .
C43 N5 C49 116.3(5) . .
C43 N5 C48 112.9(4) . .
C49 N5 C48 110.4(5) . .
N2 C1 N1 111.4(3) . .
N2 C1 N3 124.9(4) . .
N1 C1 N3 123.7(4) . .
N2 C1 Dy1 54.9(2) . .
N1 C1 Dy1 56.65(19) . .
N3 C1 Dy1 176.1(3) . .
C3 C2 N1 119.5(4) . .
C3 C2 C7 119.0(4) . .
N1 C2 C7 121.3(4) . .
C4 C3 C2 119.5(5) . .
C4 C3 C8 118.2(4) . .
C2 C3 C8 122.3(4) . .
C5 C4 C3 120.2(5) . .
C6 C5 C4 121.0(5) . .
C5 C6 C7 120.4(5) . .
C6 C7 C2 119.9(5) . .
C6 C7 C11 118.6(5) . .
C2 C7 C11 121.4(4) . .
C3 C8 C9 111.6(4) . .
C3 C8 C10 111.9(4) . .
C9 C8 C10 109.6(4) . .
C7 C11 C12 113.9(5) . .
C7 C11 C13 110.2(4) . .
C12 C11 C13 110.1(5) . .
C19 C14 C15 121.2(4) . .
C19 C14 N2 121.7(4) . .
C15 C14 N2 116.8(4) . .
C16 C15 C14 117.4(5) . .
C16 C15 C20 120.2(4) . .
C14 C15 C20 122.3(4) . .
C17 C16 C15 121.4(5) . .
C18 C17 C16 120.3(5) . .
C17 C18 C19 121.6(5) . .
C14 C19 C18 118.0(4) . .
C14 C19 C23 122.3(4) . .
C18 C19 C23 119.6(4) . .
C15 C20 C22 112.1(5) . .
C15 C20 C21 112.0(5) . .
C22 C20 C21 110.3(5) . .
C25 C23 C19 111.1(5) . .
C25 C23 C24 110.4(5) . .
C19 C23 C24 113.7(4) . .
N3 C26 C27 114.6(4) . .
C28 C27 C32 119.6(5) . .
C28 C27 C26 121.0(5) . .
C32 C27 C26 119.3(5) . .
C27 C28 C29 120.5(6) . .
C30 C29 C28 118.5(7) . .
C29 C30 C31 122.7(7) . .
C30 C31 C32 119.1(7) . .
C31 C32 C27 119.5(6) . .
N3 C33 C34 117.0(5) . .
C35 C34 C39 117.2(6) . .
C35 C34 C33 123.5(5) . .
C39 C34 C33 119.3(6) . .
C34 C35 C36 125.2(8) . .
C35 C36 C37 117.5(9) . .
C36 C37 C38 120.8(7) . .
C39 C38 C37 116.6(8) . .
C34 C39 C38 122.5(8) . .
O2 C40 O1 123.8(4) . 2_676
O2 C40 C41 120.5(4) . .
O1 C40 C41 115.7(4) 2_676 .
C42 C41 C40 117.4(4) . .
C43 C42 C47 118.8(5) . .
C43 C42 C41 122.1(4) . .
C47 C42 C41 119.0(5) . .
C42 C43 N5 119.5(4) . .
C42 C43 C44 118.9(5) . .
N5 C43 C44 121.6(5) . .
C45 C44 C43 119.9(6) . .
C46 C45 C44 121.5(6) . .
C45 C46 C47 119.8(6) . .
C46 C47 C42 121.1(5) . .
O3 C50 O4 120.2(4) . .
O3 C50 C51 121.4(4) . .
O4 C50 C51 118.3(4) . .
O3 C50 Dy1 50.8(2) . .
O4 C50 Dy1 69.8(2) . .
C51 C50 Dy1 169.7(3) . .
C52 C51 C50 115.4(4) . .
C57 C52 C53 119.2(5) . .
C57 C52 C51 119.2(5) . .
C53 C52 C51 121.6(5) . .
C54 C53 C52 119.2(6) . .
C54 C53 N4 121.3(6) . .
C52 C53 N4 119.6(4) . .
C55 C54 C53 122.1(6) . .
C54 C55 C56 119.9(6) . .
C57 C56 C55 117.5(7) . .
C52 C57 C56 121.9(6) . .

loop_
_geom_bond_atom_site_label_1
_geom_bond_atom_site_label_2
_geom_bond_distance
_geom_bond_site_symmetry_2
Dy1 O4 2.271(3) 2_676
Dy1 O2 2.288(3) .
Dy1 O1 2.300(3) .
Dy1 N2 2.333(3) .
Dy1 O3 2.334(3) .
Dy1 N1 2.372(3) .
Dy1 O4 2.744(3) .
Dy1 C1 2.828(4) .
Dy1 C50 2.908(4) .
Dy1 Dy1 3.7138(9) 2_676
O1 C40 1.268(5) 2_676
O2 C40 1.257(5) .
O3 C50 1.231(5) .
O4 C50 1.285(5) .
O4 Dy1 2.271(3) 2_676
N1 C1 1.341(5) .
N1 C2 1.416(5) .
N2 C1 1.329(5) .
N2 C14 1.435(5) .
N3 C1 1.384(5) .
N3 C33 1.458(6) .
N3 C26 1.488(6) .
N4 C58 1.406(8) .
N4 C53 1.406(7) .
N4 C59 1.453(8) .
N5 C43 1.405(6) .
N5 C49 1.438(7) .
N5 C48 1.441(7) .
C2 C3 1.402(6) .
C2 C7 1.425(6) .
C3 C4 1.393(6) .
C3 C8 1.517(7) .
C4 C5 1.382(8) .
C5 C6 1.370(8) .
C6 C7 1.374(7) .
C7 C11 1.499(7) .
C8 C9 1.541(7) .
C8 C10 1.546(7) .
C11 C12 1.537(7) .
C11 C13 1.554(7) .
C14 C19 1.395(6) .
C14 C15 1.419(6) .
C15 C16 1.398(6) .
C15 C20 1.488(7) .
C16 C17 1.377(8) .
C17 C18 1.360(7) .
C18 C19 1.402(6) .
C19 C23 1.531(6) .
C20 C22 1.527(8) .
C20 C21 1.547(7) .
C23 C25 1.512(8) .
C23 C24 1.539(7) .
C26 C27 1.506(7) .
C27 C28 1.364(7) .
C27 C32 1.397(7) .
C28 C29 1.410(9) .
C29 C30 1.346(10) .
C30 C31 1.365(10) .
C31 C32 1.394(8) .
C33 C34 1.499(7) .
C34 C35 1.321(8) .
C34 C39 1.375(8) .
C35 C36 1.338(9) .
C36 C37 1.389(11) .
C37 C38 1.393(12) .
C38 C39 1.383(9) .
C40 O1 1.268(5) 2_676
C40 C41 1.525(6) .
C41 C42 1.506(6) .
C42 C43 1.403(7) .
C42 C47 1.411(7) .
C43 C44 1.419(7) .
C44 C45 1.376(8) .
C45 C46 1.367(8) .
C46 C47 1.375(7) .
C50 C51 1.504(6) .
C51 C52 1.502(6) .
C52 C57 1.372(7) .
C52 C53 1.389(7) .
C53 C54 1.376(7) .
C54 C55 1.358(10) .
C55 C56 1.404(10) .
C56 C57 1.401(7) .

loop_
_platon_squeeze_void_nr
_platon_squeeze_void_average_x
_platon_squeeze_void_average_y
_platon_squeeze_void_average_z
_platon_squeeze_void_volume
_platon_squeeze_void_count_electrons
_platon_squeeze_void_content
1 0.500 0.500 1.000 497 83 ' '
2 0.180 0.977 0.733 16 0 ' '
3 0.820 0.023 0.267 16 0 ' '
